data_4332441
loop_
_publ_author_name
'Li, Dongfeng'
'Cl\'erac, Rodolphe'
'Parkin, Sean'
'Wang, Guangbin'
'Yee, Gordon T.'
'Holmes, Stephen M.'

_publ_section_title
;
 AnS= 2 Cyanide-Bridged Trinuclear FeIII2NiIISingle-Molecule Magnet
;
_journal_issue 14
_journal_name_full 'Inorganic Chemistry'
_journal_page_first 5251
_journal_page_last 5253
_journal_paper_doi 10.1021/ic060379b
_journal_volume 45
_journal_year 2006
_chemical_formula_sum 'C38.5 H48 B2 Fe2 N26 Ni O0.5'
_chemical_formula_weight 1075.06
_chemical_name_systematic
; 
 ? 
;
_space_group_IT_number 2
_symmetry_cell_setting triclinic
_symmetry_space_group_name_Hall '-P 1'
_symmetry_space_group_name_H-M 'P -1'
_atom_sites_solution_hydrogens geom
_atom_sites_solution_primary direct
_atom_sites_solution_secondary difmap
_audit_creation_method SHELXL-97
_cell_angle_alpha 76.425(5)
_cell_angle_beta 76.377(5)
_cell_angle_gamma 87.918(5)
_cell_formula_units_Z 2
_cell_length_a 8.6821(8)
_cell_length_b 16.6833(16)
_cell_length_c 18.355(2)
_cell_measurement_reflns_used 5341
_cell_measurement_temperature 90(2)
_cell_measurement_theta_max 65.98
_cell_measurement_theta_min 2.28
_cell_volume 2511.2(4)
_computing_cell_refinement 'Bruker SMART'
_computing_data_collection 'Bruker SMART'
_computing_data_reduction 'Bruker SAINT'
_computing_molecular_graphics 'Bruker SHELXTL'
_computing_publication_material 'Bruker SHELXTL'
_computing_structure_refinement 'SHELXL-97 (Sheldrick, 1997)'
_computing_structure_solution 'SHELXS-97 (Sheldrick, 1990)'
_diffrn_ambient_temperature 90(2)
_diffrn_measured_fraction_theta_full 0.928
_diffrn_measured_fraction_theta_max 0.928
_diffrn_measurement_device_type 'Bruker X8 Proteum CCD area detector'
_diffrn_measurement_method 'phi and omega scans'
_diffrn_radiation_monochromator graphite
_diffrn_radiation_source 'fine-focus sealed tube'
_diffrn_radiation_type CuK\a
_diffrn_radiation_wavelength 1.54178
_diffrn_reflns_av_R_equivalents 0.0884
_diffrn_reflns_av_sigmaI/netI 0.0976
_diffrn_reflns_limit_h_max 10
_diffrn_reflns_limit_h_min -10
_diffrn_reflns_limit_k_max 19
_diffrn_reflns_limit_k_min -19
_diffrn_reflns_limit_l_max 21
_diffrn_reflns_limit_l_min -20
_diffrn_reflns_number 26130
_diffrn_reflns_theta_full 66.99
_diffrn_reflns_theta_max 66.99
_diffrn_reflns_theta_min 4.14
_exptl_absorpt_coefficient_mu 5.494
_exptl_absorpt_correction_T_max 0.9221
_exptl_absorpt_correction_T_min 0.6095
_exptl_absorpt_correction_type empirical
_exptl_absorpt_process_details 'Bruker SAINT'
_exptl_crystal_colour red
_exptl_crystal_density_diffrn 1.422
_exptl_crystal_density_method 'not measured'
_exptl_crystal_description plate
_exptl_crystal_F_000 1110
_exptl_crystal_size_max 0.10
_exptl_crystal_size_mid 0.08
_exptl_crystal_size_min 0.02
_refine_diff_density_max 1.542
_refine_diff_density_min -1.145
_refine_diff_density_rms 0.124
_refine_ls_extinction_method none
_refine_ls_goodness_of_fit_ref 1.048
_refine_ls_hydrogen_treatment constr
_refine_ls_matrix_type full
_refine_ls_number_parameters 658
_refine_ls_number_reflns 8309
_refine_ls_number_restraints 80
_refine_ls_restrained_S_all 1.047
_refine_ls_R_factor_all 0.1323
_refine_ls_R_factor_gt 0.0905
_refine_ls_shift/su_max 0.002
_refine_ls_shift/su_mean 0.000
_refine_ls_structure_factor_coef Fsqd
_refine_ls_weighting_details 'calc w=1/[\s^2^(Fo^2^)+(0.0853P)^2^+16.9951P] where P=(Fo^2^+2Fc^2^)/3'
_refine_ls_weighting_scheme calc
_refine_ls_wR_factor_gt 0.2158
_refine_ls_wR_factor_ref 0.2453
_reflns_number_gt 5580
_reflns_number_total 8309
_reflns_threshold_expression >2sigma(I)
_cod_data_source_file ic060379bsup1.cif
_cod_data_source_block x05169_[(pzTp)FeIII(CN)3]2[NiII(TAD)].1.2H2O(2)
_cod_depositor_comments
;
The following automatic conversions were performed:

'_symmetry_cell_setting' value 'Triclinic' changed to 'triclinic'
according to /home/saulius/struct/CIF-dictionaries/cif_core.dic
dictionary named 'cif_core.dic' version 2.4.2 from 2011-04-26.

Automatic conversion script
Id: cif_fix_values 1891 2012-01-12 08:04:46Z andrius 
;
_cod_original_cell_volume 2511.1(4)
_cod_original_sg_symbol_H-M P-1
_cod_original_formula_sum 'C38.50 H48 B2 Fe2 N26 Ni O0.50'
_cod_database_code 4332441

loop_
_symmetry_equiv_pos_as_xyz
'x, y, z'
'-x, -y, -z'

loop_
_atom_site_label
_atom_site_type_symbol
_atom_site_fract_x
_atom_site_fract_y
_atom_site_fract_z
_atom_site_U_iso_or_equiv
_atom_site_adp_type
_atom_site_occupancy
_atom_site_symmetry_multiplicity
_atom_site_calc_flag
_atom_site_refinement_flags
_atom_site_disorder_assembly
_atom_site_disorder_group
Fe1 Fe 0.29753(11) 0.42129(6) 0.20786(6) 0.0198(3) Uani 1 1 d . . .
Fe2 Fe -0.13367(14) -0.14127(7) 0.32100(9) 0.0388(4) Uani 1 1 d U . .
Ni1 Ni 0.07976(16) 0.14168(8) 0.25700(11) 0.0476(5) Uani 1 1 d . A .
B1 B 0.6042(9) 0.5289(5) 0.1617(5) 0.0204(16) Uani 1 1 d . . .
B2 B -0.4327(9) -0.2556(5) 0.3681(5) 0.0275(18) Uani 1 1 d . . .
N1 N 0.4764(6) 0.4262(3) 0.1172(3) 0.0190(12) Uani 1 1 d . . .
N2 N 0.6112(6) 0.4718(3) 0.1065(3) 0.0190(11) Uani 1 1 d . . .
N3 N 0.4525(6) 0.4219(3) 0.2707(3) 0.0216(12) Uani 1 1 d . . .
N4 N 0.5833(6) 0.4726(3) 0.2436(3) 0.0203(12) Uani 1 1 d . . .
N5 N 0.3058(6) 0.5421(3) 0.1853(3) 0.0182(11) Uani 1 1 d . . .
N6 N 0.4519(6) 0.5803(3) 0.1609(3) 0.0187(11) Uani 1 1 d . . .
N7 N 0.7432(6) 0.5888(3) 0.1423(3) 0.0228(12) Uani 1 1 d . . .
N8 N 0.7537(6) 0.6315(3) 0.1967(4) 0.0256(13) Uani 1 1 d . . .
N9 N 0.2460(8) 0.2353(4) 0.2392(5) 0.0459(19) Uani 1 1 d . . .
N10 N 0.0196(7) 0.4065(4) 0.3504(4) 0.0324(14) Uani 1 1 d . . .
N11 N 0.0604(7) 0.4137(4) 0.1074(4) 0.0344(15) Uani 1 1 d . . .
N12 N -0.2802(7) -0.1490(4) 0.2562(4) 0.0339(15) Uani 1 1 d . . .
N13 N -0.4121(7) -0.2004(3) 0.2860(4) 0.0257(13) Uani 1 1 d . . .
N14 N -0.1360(7) -0.2619(4) 0.3508(4) 0.0373(16) Uani 1 1 d . . .
N15 N -0.2787(7) -0.3030(4) 0.3716(4) 0.0304(14) Uani 1 1 d . . .
N16 N -0.3207(8) -0.1421(4) 0.4071(4) 0.0358(16) Uani 1 1 d . . .
N17 N -0.4477(7) -0.1951(4) 0.4217(4) 0.0300(14) Uani 1 1 d . . .
N18 N -0.5702(6) -0.3153(3) 0.3876(3) 0.0225(12) Uani 1 1 d . . .
N19 N -0.6743(7) -0.3327(4) 0.4590(3) 0.0292(14) Uani 1 1 d . . .
N20 N -0.0881(8) 0.0462(4) 0.2765(5) 0.0443(19) Uani 1 1 d . . .
N21 N 0.0972(13) -0.1225(6) 0.4170(8) 0.093(3) Uani 1 1 d U . .
N22 N 0.1524(9) -0.1240(5) 0.1830(7) 0.072(3) Uani 1 1 d . . .
C1 C 0.5078(9) 0.3802(4) 0.0634(4) 0.0281(16) Uani 1 1 d . . .
H1A H 0.4347 0.3429 0.0571 0.034 Uiso 1 1 calc R . .
C2 C 0.6590(8) 0.3952(5) 0.0200(4) 0.0274(16) Uani 1 1 d . . .
H2A H 0.7095 0.3714 -0.0215 0.033 Uiso 1 1 calc R . .
C3 C 0.7237(8) 0.4520(4) 0.0486(4) 0.0249(15) Uani 1 1 d . . .
H3A H 0.8291 0.4737 0.0309 0.030 Uiso 1 1 calc R . .
C4 C 0.4614(8) 0.3781(4) 0.3410(4) 0.0269(16) Uani 1 1 d . . .
H4A H 0.3840 0.3389 0.3741 0.032 Uiso 1 1 calc R . .
C5 C 0.6017(9) 0.3988(4) 0.3585(4) 0.0285(16) Uani 1 1 d . . .
H5A H 0.6385 0.3763 0.4038 0.034 Uiso 1 1 calc R . .
C6 C 0.6742(8) 0.4588(4) 0.2955(4) 0.0250(15) Uani 1 1 d . . .
H6A H 0.7722 0.4861 0.2895 0.030 Uiso 1 1 calc R . .
C7 C 0.1968(7) 0.6005(4) 0.1852(4) 0.0196(14) Uani 1 1 d . . .
H7A H 0.0855 0.5905 0.2003 0.023 Uiso 1 1 calc R . .
C8 C 0.2693(8) 0.6782(4) 0.1597(4) 0.0251(15) Uani 1 1 d . . .
H8A H 0.2192 0.7302 0.1538 0.030 Uiso 1 1 calc R . .
C9 C 0.4317(8) 0.6635(4) 0.1447(4) 0.0214(14) Uani 1 1 d . . .
H9B H 0.5140 0.7043 0.1263 0.026 Uiso 1 1 calc R . .
C10 C 0.8581(8) 0.6918(5) 0.1605(4) 0.0267(16) Uani 1 1 d . . .
H10A H 0.8906 0.7308 0.1845 0.032 Uiso 1 1 calc R . .
C11 C 0.9149(9) 0.6916(5) 0.0828(5) 0.0320(17) Uani 1 1 d . . .
H11A H 0.9909 0.7285 0.0456 0.038 Uiso 1 1 calc R . .
C12 C 0.8371(8) 0.6261(4) 0.0714(4) 0.0273(15) Uani 1 1 d . . .
H12A H 0.8466 0.6101 0.0242 0.033 Uiso 1 1 calc R . .
C13 C 0.2781(8) 0.3038(5) 0.2289(4) 0.0278(16) Uani 1 1 d . . .
C14 C 0.1219(8) 0.4134(4) 0.2966(4) 0.0236(15) Uani 1 1 d . . .
C15 C 0.1469(8) 0.4195(4) 0.1457(4) 0.0246(15) Uani 1 1 d . . .
C16 C -0.2909(10) -0.1062(5) 0.1850(5) 0.0367(19) Uani 1 1 d . . .
H16A H -0.2152 -0.0666 0.1509 0.044 Uiso 1 1 calc R . .
C17 C -0.4308(11) -0.1296(5) 0.1697(5) 0.041(2) Uani 1 1 d . . .
H17A H -0.4685 -0.1094 0.1243 0.049 Uiso 1 1 calc R . .
C18 C -0.5026(10) -0.1879(5) 0.2341(5) 0.0341(18) Uani 1 1 d . . .
H18A H -0.6009 -0.2152 0.2409 0.041 Uiso 1 1 calc R . .
C19 C -0.0250(9) -0.3175(5) 0.3591(6) 0.042(2) Uani 1 1 d . . .
H19B H 0.0852 -0.3054 0.3485 0.050 Uiso 1 1 calc R . .
C20 C -0.0931(9) -0.3965(5) 0.3855(5) 0.038(2) Uani 1 1 d . . .
H20B H -0.0400 -0.4472 0.3958 0.045 Uiso 1 1 calc R . .
C21 C -0.2530(9) -0.3856(4) 0.3936(5) 0.0317(17) Uani 1 1 d . . .
H21A H -0.3322 -0.4280 0.4113 0.038 Uiso 1 1 calc R . .
C22 C -0.3603(12) -0.0928(5) 0.4564(6) 0.047(2) Uani 1 1 d . . .
H22A H -0.2938 -0.0501 0.4590 0.056 Uiso 1 1 calc R . .
C23 C -0.5097(14) -0.1122(6) 0.5027(6) 0.058(3) Uani 1 1 d . . .
H23A H -0.5651 -0.0869 0.5423 0.069 Uiso 1 1 calc R . .
C24 C -0.5615(11) -0.1775(5) 0.4783(5) 0.042(2) Uani 1 1 d . . .
H24A H -0.6617 -0.2050 0.4986 0.050 Uiso 1 1 calc R . .
C26 C -0.7027(8) -0.4283(4) 0.3929(4) 0.0263(16) Uani 1 1 d . . .
H26A H -0.7413 -0.4750 0.3809 0.032 Uiso 1 1 calc R . .
C25 C -0.7547(9) -0.4004(5) 0.4616(4) 0.0318(17) Uani 1 1 d . . .
H25A H -0.8363 -0.4265 0.5040 0.038 Uiso 1 1 calc R . .
C27 C -0.5833(8) -0.3731(4) 0.3467(5) 0.0282(16) Uani 1 1 d . . .
H27A H -0.5227 -0.3749 0.2967 0.034 Uiso 1 1 calc R . .
C28 C -0.1188(9) -0.0228(5) 0.2927(6) 0.040(2) Uani 1 1 d . . .
C29 C 0.0093(12) -0.1323(6) 0.3825(7) 0.062(2) Uani 1 1 d U . .
C30 C 0.0468(10) -0.1343(5) 0.2348(7) 0.056(3) Uani 1 1 d . . .
C31 C -0.1627(11) 0.2156(7) 0.1614(8) 0.071(4) Uani 1 1 d . . .
H31A H -0.1783 0.2474 0.1110 0.086 Uiso 1 1 calc R . .
H31B H -0.2171 0.1614 0.1733 0.086 Uiso 1 1 calc R . .
C32 C -0.2351(12) 0.2609(6) 0.2223(9) 0.084(5) Uani 1 1 d . . .
H32A H -0.3444 0.2756 0.2176 0.101 Uiso 1 1 calc R . .
H32B H -0.1741 0.3129 0.2120 0.101 Uiso 1 1 calc R . .
C33 C -0.2418(12) 0.2147(6) 0.3042(9) 0.085(5) Uani 1 1 d . A .
H33A H -0.3117 0.2441 0.3399 0.102 Uiso 1 1 calc R . .
H33B H -0.2884 0.1590 0.3129 0.102 Uiso 1 1 calc R . .
C36 C 0.3206(10) 0.0633(6) 0.3521(6) 0.045(2) Uani 1 1 d . A .
H36A H 0.3334 0.0305 0.4027 0.054 Uiso 1 1 calc R . .
H36B H 0.3790 0.1164 0.3409 0.054 Uiso 1 1 calc R . .
C37 C 0.3927(11) 0.0169(6) 0.2902(5) 0.045(2) Uani 1 1 d . . .
H37A H 0.5003 -0.0005 0.2959 0.054 Uiso 1 1 calc R . .
H37B H 0.3279 -0.0336 0.2991 0.054 Uiso 1 1 calc R . .
C38 C 0.4041(9) 0.0652(6) 0.2096(5) 0.042(2) Uani 1 1 d . A .
H38A H 0.4536 0.1198 0.2027 0.050 Uiso 1 1 calc R . .
H38B H 0.4732 0.0361 0.1734 0.050 Uiso 1 1 calc R . .
C34 C -0.068(3) 0.1640(18) 0.3979(14) 0.075(7) Uani 0.50 1 d P A 1
H34A H -0.1416 0.1158 0.4167 0.090 Uiso 0.50 1 calc PR A 1
H34B H -0.1010 0.2015 0.4331 0.090 Uiso 0.50 1 calc PR A 1
C35 C 0.095(3) 0.1349(18) 0.4025(13) 0.071(7) Uani 0.50 1 d P A 1
H35A H 0.1684 0.1832 0.3866 0.085 Uiso 0.50 1 calc PR A 1
H35B H 0.0942 0.1080 0.4568 0.085 Uiso 0.50 1 calc PR A 1
C34' C 0.092(2) 0.1495(11) 0.1045(13) 0.055(6) Uani 0.50 1 d P A 2
H34C H 0.0269 0.0989 0.1148 0.066 Uiso 0.50 1 calc PR A 2
H34D H 0.0996 0.1791 0.0503 0.066 Uiso 0.50 1 calc PR A 2
C35' C 0.2534(18) 0.1258(9) 0.1144(9) 0.031(3) Uani 0.50 1 d P A 2
H35C H 0.3039 0.0939 0.0762 0.037 Uiso 0.50 1 calc PR A 2
H35D H 0.3192 0.1760 0.1054 0.037 Uiso 0.50 1 calc PR A 2
N23 N 0.0116(9) 0.2029(5) 0.1562(6) 0.056(2) Uani 1 1 d . . .
H23B H 0.0617 0.2538 0.1392 0.067 Uiso 0.50 1 calc PR A 1
H23C H 0.0490 0.1737 0.1191 0.067 Uiso 0.50 1 calc PR A 1
H23D H 0.0622 0.2543 0.1391 0.067 Uiso 0.50 1 calc PR A 2
N24 N -0.0850(9) 0.2071(5) 0.3210(7) 0.072(3) Uani 1 1 d . . .
H24D H -0.0437 0.2602 0.3113 0.087 Uiso 0.50 1 calc PR A 1
H24B H -0.0970 0.1820 0.3724 0.087 Uiso 0.50 1 calc PR A 2
H24C H -0.0441 0.2593 0.3134 0.087 Uiso 0.50 1 calc PR A 2
N25 N 0.1516(8) 0.0798(5) 0.3566(5) 0.048(2) Uani 1 1 d . . .
H25D H 0.0942 0.0304 0.3773 0.058 Uiso 0.50 1 calc PR A 1
H25B H 0.1179 0.1098 0.3934 0.058 Uiso 0.50 1 calc PR A 2
H25C H 0.0977 0.0299 0.3746 0.058 Uiso 0.50 1 calc PR A 2
N26 N 0.2457(8) 0.0769(4) 0.1908(4) 0.0396(17) Uani 1 1 d . . .
H26B H 0.2028 0.0257 0.1959 0.047 Uiso 0.50 1 calc PR A 1
H26C H 0.2605 0.1042 0.1398 0.047 Uiso 0.50 1 calc PR A 1
H26D H 0.2024 0.0253 0.1950 0.047 Uiso 0.50 1 calc PR A 2
O1M O 0.316(3) 0.9489(16) 0.0277(16) 0.107(5) Uani 0.25 1 d PU B 1
H1M H 0.2595 0.9442 0.0696 0.161 Uiso 0.25 1 d PR B 1
C1M C 0.260(3) 0.9044(17) -0.0134(15) 0.108(5) Uani 0.25 1 d PU B 1
H1MA H 0.2575 0.8484 0.0158 0.162 Uiso 0.25 1 d PR B 1
H1MB H 0.3414 0.9070 -0.0597 0.162 Uiso 0.25 1 d PR B 1
H1MC H 0.1595 0.9232 -0.0229 0.162 Uiso 0.25 1 d PR B 1
C1M' C 0.316(3) 0.9489(16) 0.0277(16) 0.107(5) Uani 0.25 1 d PU C 2
H1MD H 0.3278 1.0054 -0.0004 0.161 Uiso 0.25 1 d PR C 2
H1ME H 0.4230 0.9295 0.0306 0.161 Uiso 0.25 1 d PR C 2
H1MF H 0.2507 0.9423 0.0768 0.161 Uiso 0.25 1 d PR C 2
O1M' O 0.260(3) 0.9044(17) -0.0134(15) 0.108(5) Uani 0.25 1 d PU C 2
H1M' H 0.1664 0.9107 -0.0293 0.162 Uiso 0.25 1 d PR C 2

loop_
_atom_site_aniso_label
_atom_site_aniso_U_11
_atom_site_aniso_U_22
_atom_site_aniso_U_33
_atom_site_aniso_U_23
_atom_site_aniso_U_13
_atom_site_aniso_U_12
Fe1 0.0119(5) 0.0230(5) 0.0284(6) -0.0111(4) -0.0075(4) 0.0003(4)
Fe2 0.0224(6) 0.0197(6) 0.0800(11) -0.0119(6) -0.0227(6) 0.0003(5)
Ni1 0.0245(7) 0.0211(6) 0.1015(14) -0.0183(7) -0.0187(7) 0.0001(5)
B1 0.017(4) 0.022(4) 0.028(4) -0.010(3) -0.013(3) 0.000(3)
B2 0.017(4) 0.030(4) 0.042(5) -0.015(4) -0.013(3) -0.004(3)
N1 0.016(3) 0.026(3) 0.021(3) -0.013(2) -0.007(2) 0.003(2)
N2 0.010(2) 0.026(3) 0.027(3) -0.012(2) -0.010(2) -0.001(2)
N3 0.018(3) 0.025(3) 0.024(3) -0.008(2) -0.004(2) -0.007(2)
N4 0.013(3) 0.027(3) 0.022(3) -0.006(2) -0.005(2) -0.003(2)
N5 0.012(3) 0.031(3) 0.016(3) -0.013(2) -0.003(2) 0.003(2)
N6 0.011(3) 0.022(3) 0.024(3) -0.008(2) -0.005(2) -0.002(2)
N7 0.010(3) 0.030(3) 0.032(3) -0.013(3) -0.005(2) -0.005(2)
N8 0.018(3) 0.027(3) 0.039(4) -0.018(3) -0.010(3) 0.000(2)
N9 0.031(4) 0.022(3) 0.088(6) -0.016(3) -0.016(4) 0.000(3)
N10 0.019(3) 0.043(4) 0.034(4) -0.010(3) -0.002(3) -0.004(3)
N11 0.019(3) 0.046(4) 0.043(4) -0.013(3) -0.015(3) -0.003(3)
N12 0.018(3) 0.025(3) 0.057(5) -0.013(3) -0.001(3) -0.002(2)
N13 0.023(3) 0.019(3) 0.040(4) -0.011(3) -0.013(3) -0.002(2)
N14 0.021(3) 0.026(3) 0.069(5) -0.012(3) -0.017(3) 0.002(3)
N15 0.017(3) 0.025(3) 0.053(4) -0.011(3) -0.014(3) -0.002(2)
N16 0.042(4) 0.026(3) 0.053(5) -0.015(3) -0.032(3) -0.001(3)
N17 0.027(3) 0.032(3) 0.038(4) -0.016(3) -0.014(3) -0.001(3)
N18 0.019(3) 0.026(3) 0.023(3) -0.009(2) -0.004(2) -0.002(2)
N19 0.027(3) 0.037(3) 0.025(3) -0.008(3) -0.008(3) -0.006(3)
N20 0.026(3) 0.025(4) 0.093(6) -0.020(4) -0.028(4) 0.000(3)
N21 0.080(6) 0.064(6) 0.146(9) 0.003(6) -0.077(6) -0.016(5)
N22 0.026(4) 0.038(4) 0.143(10) -0.025(5) 0.004(5) 0.001(3)
C1 0.032(4) 0.030(4) 0.032(4) -0.020(3) -0.012(3) 0.002(3)
C2 0.016(3) 0.043(4) 0.029(4) -0.019(3) -0.005(3) 0.002(3)
C3 0.013(3) 0.034(4) 0.029(4) -0.012(3) -0.004(3) 0.003(3)
C4 0.023(4) 0.026(4) 0.034(4) -0.009(3) -0.008(3) -0.001(3)
C5 0.029(4) 0.032(4) 0.033(4) -0.012(3) -0.021(3) 0.005(3)
C6 0.023(4) 0.029(4) 0.033(4) -0.016(3) -0.017(3) 0.000(3)
C7 0.008(3) 0.029(3) 0.026(4) -0.015(3) -0.006(3) 0.004(2)
C8 0.023(4) 0.032(4) 0.024(4) -0.009(3) -0.010(3) 0.002(3)
C9 0.017(3) 0.026(3) 0.026(4) -0.013(3) -0.007(3) -0.002(3)
C10 0.015(3) 0.036(4) 0.034(4) -0.014(3) -0.008(3) -0.003(3)
C11 0.026(4) 0.029(4) 0.040(5) -0.004(3) -0.008(3) -0.012(3)
C12 0.025(4) 0.034(4) 0.026(4) -0.012(3) -0.006(3) 0.001(3)
C13 0.010(3) 0.037(4) 0.040(5) -0.016(3) -0.007(3) 0.002(3)
C14 0.025(4) 0.019(3) 0.031(4) -0.005(3) -0.015(3) -0.001(3)
C15 0.014(3) 0.028(4) 0.033(4) -0.014(3) -0.001(3) -0.002(3)
C16 0.039(5) 0.024(4) 0.041(5) -0.004(3) -0.001(4) -0.001(3)
C17 0.055(5) 0.032(4) 0.037(5) -0.009(4) -0.014(4) 0.004(4)
C18 0.036(4) 0.029(4) 0.044(5) -0.014(3) -0.016(4) -0.001(3)
C19 0.016(4) 0.029(4) 0.081(7) -0.010(4) -0.018(4) 0.005(3)
C20 0.031(4) 0.025(4) 0.063(6) -0.008(4) -0.022(4) 0.000(3)
C21 0.027(4) 0.023(4) 0.048(5) -0.009(3) -0.013(3) -0.002(3)
C22 0.071(7) 0.031(4) 0.053(6) -0.018(4) -0.032(5) -0.007(4)
C23 0.090(8) 0.041(5) 0.049(6) -0.022(4) -0.015(6) -0.011(5)
C24 0.045(5) 0.044(5) 0.040(5) -0.019(4) -0.007(4) -0.008(4)
C26 0.020(3) 0.023(3) 0.041(5) -0.013(3) -0.012(3) -0.001(3)
C25 0.026(4) 0.042(4) 0.028(4) -0.007(3) -0.009(3) -0.005(3)
C27 0.026(4) 0.031(4) 0.033(4) -0.019(3) -0.008(3) -0.002(3)
C28 0.020(4) 0.033(5) 0.073(6) -0.013(4) -0.018(4) -0.004(3)
C29 0.048(5) 0.032(4) 0.114(7) -0.004(4) -0.043(5) -0.010(4)
C30 0.019(4) 0.025(4) 0.128(10) -0.024(5) -0.020(5) 0.007(3)
C31 0.027(5) 0.057(6) 0.116(10) 0.017(6) -0.026(6) -0.003(5)
C32 0.027(5) 0.036(5) 0.153(13) 0.018(7) 0.010(6) 0.008(4)
C33 0.038(6) 0.031(5) 0.159(14) -0.016(7) 0.023(7) -0.004(4)
C36 0.033(5) 0.050(5) 0.061(6) -0.017(4) -0.022(4) -0.008(4)
C37 0.037(5) 0.049(5) 0.056(6) -0.020(4) -0.021(4) 0.018(4)
C38 0.023(4) 0.047(5) 0.057(6) -0.014(4) -0.012(4) 0.012(3)
C34 0.047(13) 0.11(2) 0.056(15) -0.036(14) 0.024(11) 0.000(12)
C35 0.048(12) 0.13(2) 0.041(12) -0.028(13) -0.018(10) 0.003(13)
C34' 0.053(12) 0.040(10) 0.079(14) 0.010(9) -0.052(11) -0.006(9)
C35' 0.031(8) 0.035(8) 0.030(8) 0.000(6) -0.022(7) 0.005(6)
N23 0.033(4) 0.034(4) 0.099(7) -0.007(4) -0.020(4) -0.001(3)
N24 0.037(5) 0.039(4) 0.133(10) -0.037(5) 0.013(5) -0.011(4)
N25 0.027(4) 0.050(4) 0.079(6) -0.040(4) -0.006(4) -0.005(3)
N26 0.040(4) 0.030(3) 0.053(5) -0.008(3) -0.023(3) 0.002(3)
O1M 0.107(7) 0.107(7) 0.106(7) -0.023(5) -0.021(5) -0.012(5)
C1M 0.111(7) 0.111(7) 0.104(7) -0.022(5) -0.028(5) -0.008(5)
C1M' 0.107(7) 0.107(7) 0.106(7) -0.023(5) -0.021(5) -0.012(5)
O1M' 0.111(7) 0.111(7) 0.104(7) -0.022(5) -0.028(5) -0.008(5)

loop_
_atom_type_symbol
_atom_type_description
_atom_type_scat_dispersion_real
_atom_type_scat_dispersion_imag
_atom_type_scat_source
C C 0.0181 0.0091 'International Tables Vol C Tables 4.2.6.8 and 6.1.1.4'
H H 0.0000 0.0000 'International Tables Vol C Tables 4.2.6.8 and 6.1.1.4'
B B 0.0090 0.0039 'International Tables Vol C Tables 4.2.6.8 and 6.1.1.4'
N N 0.0311 0.0180 'International Tables Vol C Tables 4.2.6.8 and 6.1.1.4'
O O 0.0492 0.0322 'International Tables Vol C Tables 4.2.6.8 and 6.1.1.4'
Fe Fe -1.1336 3.1974 'International Tables Vol C Tables 4.2.6.8 and 6.1.1.4'
Ni Ni -3.0029 0.5091 'International Tables Vol C Tables 4.2.6.8 and 6.1.1.4'

loop_
_geom_angle_atom_site_label_1
_geom_angle_atom_site_label_2
_geom_angle_atom_site_label_3
_geom_angle
C13 Fe1 C15 84.1(3)
C13 Fe1 C14 85.5(3)
C15 Fe1 C14 88.8(3)
C13 Fe1 N5 176.9(2)
C15 Fe1 N5 93.1(3)
C14 Fe1 N5 93.0(2)
C13 Fe1 N3 95.4(3)
C15 Fe1 N3 179.3(3)
C14 Fe1 N3 91.7(3)
N5 Fe1 N3 87.4(2)
C13 Fe1 N1 93.0(3)
C15 Fe1 N1 90.9(3)
C14 Fe1 N1 178.5(3)
N5 Fe1 N1 88.4(2)
N3 Fe1 N1 88.7(2)
C29 Fe2 C28 84.5(4)
C29 Fe2 C30 88.1(5)
C28 Fe2 C30 84.2(4)
C29 Fe2 N14 92.5(3)
C28 Fe2 N14 176.6(3)
C30 Fe2 N14 94.2(3)
C29 Fe2 N12 179.1(4)
C28 Fe2 N12 94.7(3)
C30 Fe2 N12 91.4(4)
N14 Fe2 N12 88.3(3)
C29 Fe2 N16 92.5(4)
C28 Fe2 N16 92.9(3)
C30 Fe2 N16 176.9(3)
N14 Fe2 N16 88.8(3)
N12 Fe2 N16 88.0(3)
N24 Ni1 N9 88.8(3)
N24 Ni1 N23 90.3(4)
N9 Ni1 N23 89.7(3)
N24 Ni1 N26 179.1(4)
N9 Ni1 N26 91.0(3)
N23 Ni1 N26 88.9(3)
N24 Ni1 N25 90.7(4)
N9 Ni1 N25 90.1(3)
N23 Ni1 N25 179.0(3)
N26 Ni1 N25 90.2(3)
N24 Ni1 N20 91.0(3)
N9 Ni1 N20 179.2(3)
N23 Ni1 N20 91.1(3)
N26 Ni1 N20 89.2(3)
N25 Ni1 N20 89.2(3)
N7 B1 N2 115.7(6)
N7 B1 N4 111.7(5)
N2 B1 N4 106.7(5)
N7 B1 N6 107.7(5)
N2 B1 N6 107.6(5)
N4 B1 N6 107.2(6)
N18 B2 N15 109.9(6)
N18 B2 N13 111.5(6)
N15 B2 N13 107.8(6)
N18 B2 N17 114.5(6)
N15 B2 N17 107.4(6)
N13 B2 N17 105.4(6)
C1 N1 N2 106.2(5)
C1 N1 Fe1 131.2(5)
N2 N1 Fe1 121.7(4)
C3 N2 N1 108.9(5)
C3 N2 B1 135.3(5)
N1 N2 B1 115.7(5)
C4 N3 N4 106.6(5)
C4 N3 Fe1 132.4(4)
N4 N3 Fe1 121.0(4)
C6 N4 N3 109.7(5)
C6 N4 B1 133.1(5)
N3 N4 B1 117.1(5)
C7 N5 N6 107.8(5)
C7 N5 Fe1 134.3(4)
N6 N5 Fe1 117.8(4)
C9 N6 N5 108.6(5)
C9 N6 B1 130.8(5)
N5 N6 B1 120.4(5)
N8 N7 C12 110.5(5)
N8 N7 B1 117.1(5)
C12 N7 B1 129.6(6)
C10 N8 N7 105.5(6)
C13 N9 Ni1 150.7(6)
C16 N12 N13 107.2(6)
C16 N12 Fe2 132.7(5)
N13 N12 Fe2 119.8(5)
C18 N13 N12 108.6(6)
C18 N13 B2 133.0(6)
N12 N13 B2 118.3(6)
C19 N14 N15 107.6(6)
C19 N14 Fe2 133.8(5)
N15 N14 Fe2 118.5(4)
N14 N15 C21 108.5(6)
N14 N15 B2 120.6(6)
C21 N15 B2 130.9(6)
C22 N16 N17 106.4(7)
C22 N16 Fe2 131.4(6)
N17 N16 Fe2 122.0(5)
C24 N17 N16 109.1(6)
C24 N17 B2 135.0(6)
N16 N17 B2 115.7(6)
C27 N18 N19 111.3(5)
C27 N18 B2 124.3(6)
N19 N18 B2 122.3(6)
C25 N19 N18 105.4(6)
C28 N20 Ni1 149.2(6)
N1 C1 C2 110.4(6)
N1 C1 H1A 124.8
C2 C1 H1A 124.8
C1 C2 C3 106.0(6)
C1 C2 H2A 127.0
C3 C2 H2A 127.0
N2 C3 C2 108.5(6)
N2 C3 H3A 125.8
C2 C3 H3A 125.8
N3 C4 C5 110.2(6)
N3 C4 H4A 124.9
C5 C4 H4A 124.9
C6 C5 C4 104.7(6)
C6 C5 H5A 127.7
C4 C5 H5A 127.7
N4 C6 C5 108.8(6)
N4 C6 H6A 125.6
C5 C6 H6A 125.6
N5 C7 C8 110.3(6)
N5 C7 H7A 124.9
C8 C7 H7A 124.9
C7 C8 C9 105.1(6)
C7 C8 H8A 127.5
C9 C8 H8A 127.5
N6 C9 C8 108.2(6)
N6 C9 H9B 125.9
C8 C9 H9B 125.9
N8 C10 C11 112.0(6)
N8 C10 H10A 124.0
C11 C10 H10A 124.0
C12 C11 C10 105.6(6)
C12 C11 H11A 127.2
C10 C11 H11A 127.2
N7 C12 C11 106.3(6)
N7 C12 H12A 126.8
C11 C12 H12A 126.8
N9 C13 Fe1 170.4(6)
N10 C14 Fe1 177.9(7)
N11 C15 Fe1 175.6(6)
N12 C16 C17 109.2(7)
N12 C16 H16A 125.4
C17 C16 H16A 125.4
C18 C17 C16 105.6(7)
C18 C17 H17A 127.2
C16 C17 H17A 127.2
N13 C18 C17 109.5(7)
N13 C18 H18A 125.3
C17 C18 H18A 125.3
N14 C19 C20 110.2(7)
N14 C19 H19B 124.9
C20 C19 H19B 124.9
C21 C20 C19 105.5(7)
C21 C20 H20B 127.2
C19 C20 H20B 127.2
N15 C21 C20 108.2(6)
N15 C21 H21A 125.9
C20 C21 H21A 125.9
N16 C22 C23 111.1(7)
N16 C22 H22A 124.4
C23 C22 H22A 124.4
C22 C23 C24 104.3(9)
C22 C23 H23A 127.8
C24 C23 H23A 127.8
N17 C24 C23 109.1(8)
N17 C24 H24A 125.5
C23 C24 H24A 125.5
C27 C26 C25 105.6(6)
C27 C26 H26A 127.2
C25 C26 H26A 127.2
N19 C25 C26 111.3(7)
N19 C25 H25A 124.3
C26 C25 H25A 124.3
N18 C27 C26 106.4(6)
N18 C27 H27A 126.8
C26 C27 H27A 126.8
N20 C28 Fe2 170.4(7)
N21 C29 Fe2 176.1(9)
N22 C30 Fe2 174.9(8)
C32 C31 N23 111.7(10)
C32 C31 H31A 109.3
N23 C31 H31A 109.3
C32 C31 H31B 109.3
N23 C31 H31B 109.3
H31A C31 H31B 107.9
C31 C32 C33 115.7(9)
C31 C32 H32A 108.4
C33 C32 H32A 108.4
C31 C32 H32B 108.4
C33 C32 H32B 108.4
H32A C32 H32B 107.4
N24 C33 C32 111.9(9)
N24 C33 H33A 109.2
C32 C33 H33A 109.2
N24 C33 H33B 109.2
C32 C33 H33B 109.2
H33A C33 H33B 107.9
N25 C36 C37 112.6(7)
N25 C36 H36A 109.1
C37 C36 H36A 109.1
N25 C36 H36B 109.1
C37 C36 H36B 109.1
H36A C36 H36B 107.8
C38 C37 C36 114.5(8)
C38 C37 H37A 108.6
C36 C37 H37A 108.6
C38 C37 H37B 108.6
C36 C37 H37B 108.6
H37A C37 H37B 107.6
N26 C38 C37 112.0(7)
N26 C38 H38A 109.2
C37 C38 H38A 109.2
N26 C38 H38B 109.2
C37 C38 H38B 109.2
H38A C38 H38B 107.9
N24 C34 C35 115.4(16)
N24 C34 H34A 108.4
C35 C34 H34A 108.4
N24 C34 H34B 108.4
C35 C34 H34B 108.4
H34A C34 H34B 107.5
N25 C35 C34 113.3(17)
N25 C35 H35A 108.9
C34 C35 H35A 108.9
N25 C35 H35B 108.9
C34 C35 H35B 108.9
H35A C35 H35B 107.7
C35' C34' N23 113.2(14)
C35' C34' H34C 108.9
N23 C34' H34C 108.9
C35' C34' H34D 108.9
N23 C34' H34D 108.9
H34C C34' H34D 107.7
N26 C35' C34' 110.3(13)
N26 C35' H35C 109.6
C34' C35' H35C 109.6
N26 C35' H35D 109.6
C34' C35' H35D 109.6
H35C C35' H35D 108.1
C34' N23 C31 116.4(10)
C34' N23 Ni1 98.5(7)
C31 N23 Ni1 117.4(7)
C34' N23 H23B 107.8
C31 N23 H23B 107.9
Ni1 N23 H23B 107.9
C31 N23 H23C 107.9
Ni1 N23 H23C 107.9
H23B N23 H23C 107.2
C34' N23 H23D 107.9
C31 N23 H23D 107.9
Ni1 N23 H23D 107.9
H23C N23 H23D 107.3
C33 N24 C34 119.8(12)
C33 N24 Ni1 116.4(8)
C34 N24 Ni1 98.2(10)
C33 N24 H24D 107.2
C34 N24 H24D 107.2
Ni1 N24 H24D 107.2
C33 N24 H24B 108.2
Ni1 N24 H24B 108.2
H24D N24 H24B 109.6
C33 N24 H24C 108.2
C34 N24 H24C 105.0
Ni1 N24 H24C 108.2
H24B N24 H24C 107.3
C35 N25 C36 111.8(10)
C35 N25 Ni1 98.4(11)
C36 N25 Ni1 119.3(6)
C35 N25 H25D 108.9
C36 N25 H25D 108.9
Ni1 N25 H25D 108.9
C36 N25 H25B 107.5
Ni1 N25 H25B 107.5
H25D N25 H25B 103.7
C35 N25 H25C 112.2
C36 N25 H25C 107.5
Ni1 N25 H25C 107.5
H25B N25 H25C 107.0
C35' N26 C38 112.8(8)
C35' N26 Ni1 101.2(8)
C38 N26 Ni1 116.6(5)
C35' N26 H26B 109.6
C38 N26 H26B 108.1
Ni1 N26 H26B 108.1
C38 N26 H26C 108.1
Ni1 N26 H26C 108.1
H26B N26 H26C 107.3
C35' N26 H26D 108.6
C38 N26 H26D 108.6
Ni1 N26 H26D 108.6
H26C N26 H26D 106.3
C1M O1M H1M 111.8
C1M O1M H1MD 108.9
H1M O1M H1MD 111.6
C1M O1M H1ME 107.1
H1M O1M H1ME 111.0
H1MD O1M H1ME 106.2
C1M O1M H1MF 111.2
H1MD O1M H1MF 112.8
H1ME O1M H1MF 110.4
O1M C1M H1MA 105.0
O1M C1M H1MB 106.4
H1MA C1M H1MB 105.8
O1M C1M H1MC 112.2
H1MA C1M H1MC 113.4
H1MB C1M H1MC 113.4
O1M C1M H1M' 127.9
H1MA C1M H1M' 105.0
H1MB C1M H1M' 105.0

loop_
_geom_bond_atom_site_label_1
_geom_bond_atom_site_label_2
_geom_bond_distance
Fe1 C13 1.913(8)
Fe1 C15 1.932(7)
Fe1 C14 1.933(8)
Fe1 N5 1.960(6)
Fe1 N3 1.969(6)
Fe1 N1 1.978(6)
Fe2 C29 1.896(10)
Fe2 C28 1.923(8)
Fe2 C30 1.931(11)
Fe2 N14 1.957(6)
Fe2 N12 1.962(7)
Fe2 N16 1.979(8)
Ni1 N24 2.077(9)
Ni1 N9 2.082(6)
Ni1 N23 2.097(9)
Ni1 N26 2.098(7)
Ni1 N25 2.098(9)
Ni1 N20 2.109(6)
B1 N7 1.516(9)
B1 N2 1.535(9)
B1 N4 1.548(10)
B1 N6 1.550(9)
B2 N18 1.504(9)
B2 N15 1.536(10)
B2 N13 1.544(11)
B2 N17 1.549(10)
N1 C1 1.361(9)
N1 N2 1.369(7)
N2 C3 1.357(9)
N3 C4 1.344(9)
N3 N4 1.363(7)
N4 C6 1.350(8)
N5 C7 1.334(8)
N5 N6 1.368(7)
N6 C9 1.363(8)
N7 N8 1.377(8)
N7 C12 1.379(9)
N8 C10 1.321(9)
N9 C13 1.146(10)
N10 C14 1.148(9)
N11 C15 1.164(9)
N12 C16 1.357(11)
N12 N13 1.378(8)
N13 C18 1.348(10)
N14 C19 1.324(9)
N14 N15 1.366(8)
N15 C21 1.367(9)
N16 C22 1.340(11)
N16 N17 1.374(8)
N17 C24 1.334(11)
N18 C27 1.377(9)
N18 N19 1.378(8)
N19 C25 1.335(9)
N20 C28 1.144(10)
N21 C29 1.138(13)
N22 C30 1.140(14)
C1 C2 1.364(10)
C1 H1A 0.9500
C2 C3 1.379(10)
C2 H2A 0.9500
C3 H3A 0.9500
C4 C5 1.404(9)
C4 H4A 0.9500
C5 C6 1.378(11)
C5 H5A 0.9500
C6 H6A 0.9500
C7 C8 1.390(10)
C7 H7A 0.9500
C8 C9 1.396(9)
C8 H8A 0.9500
C9 H9B 0.9500
C10 C11 1.395(11)
C10 H10A 0.9500
C11 C12 1.385(10)
C11 H11A 0.9500
C12 H12A 0.9500
C16 C17 1.398(12)
C16 H16A 0.9500
C17 C18 1.374(12)
C17 H17A 0.9500
C18 H18A 0.9500
C19 C20 1.393(11)
C19 H19B 0.9500
C20 C21 1.371(11)
C20 H20B 0.9500
C21 H21A 0.9500
C22 C23 1.375(14)
C22 H22A 0.9500
C23 C24 1.396(12)
C23 H23A 0.9500
C24 H24A 0.9500
C26 C27 1.390(10)
C26 C25 1.414(11)
C26 H26A 0.9500
C25 H25A 0.9500
C27 H27A 0.9500
C31 C32 1.498(19)
C31 N23 1.504(11)
C31 H31A 0.9900
C31 H31B 0.9900
C32 C33 1.51(2)
C32 H32A 0.9900
C32 H32B 0.9900
C33 N24 1.460(15)
C33 H33A 0.9900
C33 H33B 0.9900
C36 N25 1.470(11)
C36 C37 1.525(13)
C36 H36A 0.9900
C36 H36B 0.9900
C37 C38 1.492(13)
C37 H37A 0.9900
C37 H37B 0.9900
C38 N26 1.490(10)
C38 H38A 0.9900
C38 H38B 0.9900
C34 N24 1.46(3)
C34 C35 1.49(3)
C34 H34A 0.9900
C34 H34B 0.9900
C35 N25 1.39(2)
C35 H35A 0.9900
C35 H35B 0.9900
C34' C35' 1.48(2)
C34' N23 1.49(2)
C34' H34C 0.9900
C34' H34D 0.9900
C35' N26 1.434(15)
C35' H35C 0.9900
C35' H35D 0.9900
N23 H23B 0.9200
N23 H23C 0.9200
N23 H23D 0.9300
N24 H24D 0.9300
N24 H24B 0.9200
N24 H24C 0.9200
N25 H25D 0.9300
N25 H25B 0.9200
N25 H25C 0.9200
N26 H26B 0.9200
N26 H26C 0.9200
N26 H26D 0.9300
O1M C1M 1.34(3)
O1M H1M 0.7957
O1M H1MD 0.9584
O1M H1ME 0.9856
O1M H1MF 0.9282
C1M H1MA 0.9598
C1M H1MB 0.9601
C1M H1MC 0.9600
C1M H1M' 0.9242
